data_2210982
loop_
_publ_author_name
'Zhang, Xian-Fa'
'Gao, Shan'
'Huo, Li-Hua'
'Zhao, Hui'

_publ_section_title
;
 Hexaaquamagnesium(II) bis(5-carboxy-1<i>H</i>-imidazole-4-carboxylate)
 dihydrate
;
_journal_coeditor_code EZ2041
_journal_issue 11
_journal_name_full 'Acta Crystallographica Section E'
_journal_page_first m2898
_journal_page_last m2900
_journal_paper_doi 10.1107/S1600536806041821
_journal_volume 62
_journal_year 2006
_chemical_formula_iupac '[Mg (H2 O1)6] (C5 H3 N2 O4)2, 2H2 O'
_chemical_formula_moiety 'H12 Mg O6 2+, 2(C5 H3 N2 O4 -), 2(H2 O)'
_chemical_formula_sum 'C10 H22 Mg N4 O16'
_chemical_formula_weight 478.63
_chemical_name_systematic
;
Hexaaquamagnesium(II) bis(5-carboxy-1H-imidazole-4-carboxylate) dihydrate
;
_space_group_IT_number 4
_symmetry_cell_setting monoclinic
_symmetry_space_group_name_Hall 'P 2yb'
_symmetry_space_group_name_H-M 'P 1 21 1'
_atom_sites_solution_hydrogens geom
_atom_sites_solution_primary direct
_atom_sites_solution_secondary difmap
_cell_angle_alpha 90.00
_cell_angle_beta 107.47(3)
_cell_angle_gamma 90.00
_cell_formula_units_Z 2
_cell_length_a 7.0532(14)
_cell_length_b 14.637(3)
_cell_length_c 9.7455(19)
_cell_measurement_reflns_used 8516
_cell_measurement_temperature 295(2)
_cell_measurement_theta_max 27.5
_cell_measurement_theta_min 3.0
_cell_volume 959.7(4)
_computing_cell_refinement RAPID-AUTO
_computing_data_collection 'RAPID-AUTO (Rigaku, 1998)'
_computing_data_reduction 'CrystalStructure (Rigaku/MSC, 2002)'
_computing_molecular_graphics 'ORTEPII (Johnson, 1976)'
_computing_publication_material SHELXL97
_computing_structure_refinement 'SHELXL97 (Sheldrick, 1997)'
_computing_structure_solution 'SHELXS97 (Sheldrick, 1997)'
_diffrn_ambient_temperature 295(2)
_diffrn_detector_area_resol_mean 10
_diffrn_measured_fraction_theta_full 0.994
_diffrn_measured_fraction_theta_max 0.994
_diffrn_measurement_device_type 'Rigaku R-AXIS RAPID'
_diffrn_measurement_method \w
_diffrn_radiation_monochromator graphite
_diffrn_radiation_source 'fine-focus sealed tube'
_diffrn_radiation_type MoK\a
_diffrn_radiation_wavelength 0.71073
_diffrn_reflns_av_R_equivalents 0.026
_diffrn_reflns_av_sigmaI/netI 0.031
_diffrn_reflns_limit_h_max 8
_diffrn_reflns_limit_h_min -9
_diffrn_reflns_limit_k_max 19
_diffrn_reflns_limit_k_min -17
_diffrn_reflns_limit_l_max 12
_diffrn_reflns_limit_l_min -12
_diffrn_reflns_number 9498
_diffrn_reflns_theta_full 27.5
_diffrn_reflns_theta_max 27.5
_diffrn_reflns_theta_min 3.0
_diffrn_standards_decay_% 0
_diffrn_standards_number 0
_exptl_absorpt_coefficient_mu 0.186
_exptl_absorpt_correction_T_max 0.971
_exptl_absorpt_correction_T_min 0.946
_exptl_absorpt_correction_type multi-scan
_exptl_absorpt_process_details '(ABSCOR; Higashi, 1995)'
_exptl_crystal_colour Colourless
_exptl_crystal_density_diffrn 1.656
_exptl_crystal_density_method 'not measured'
_exptl_crystal_description Prism
_exptl_crystal_F_000 500
_exptl_crystal_size_max 0.30
_exptl_crystal_size_mid 0.24
_exptl_crystal_size_min 0.16
_refine_diff_density_max 0.19
_refine_diff_density_min -0.17
_refine_ls_abs_structure_details 'Flack (1983)'
_refine_ls_abs_structure_Flack -0.12(19)
_refine_ls_extinction_method none
_refine_ls_goodness_of_fit_ref 1.03
_refine_ls_hydrogen_treatment mixed
_refine_ls_matrix_type full
_refine_ls_number_parameters 334
_refine_ls_number_reflns 4188
_refine_ls_number_restraints 27
_refine_ls_restrained_S_all 1.03
_refine_ls_R_factor_all 0.038
_refine_ls_R_factor_gt 0.030
_refine_ls_shift/su_max 0.000
_refine_ls_shift/su_mean 0.000
_refine_ls_structure_factor_coef Fsqd
_refine_ls_weighting_details 'calc w=1/[\s^2^(Fo^2^)+(0.0379P)^2^] where P=(Fo^2^+2Fc^2^)/3'
_refine_ls_weighting_scheme calc
_refine_ls_wR_factor_gt 0.064
_refine_ls_wR_factor_ref 0.067
_reflns_number_gt 3621
_reflns_number_total 4188
_reflns_threshold_expression I>2\s(I)
_cod_data_source_file ez2041.cif
_cod_data_source_block I
_cod_original_sg_symbol_H-M 'P 21'
_cod_database_code 2210982
_cod_database_fobs_code 2210982

loop_
_symmetry_equiv_pos_as_xyz
'x, y, z'
'-x, y+1/2, -z'

loop_
_atom_site_type_symbol
_atom_site_label
_atom_site_fract_x
_atom_site_fract_y
_atom_site_fract_z
_atom_site_U_iso_or_equiv
_atom_site_adp_type
_atom_site_calc_flag
_atom_site_refinement_flags
_atom_site_occupancy
Mg Mg1 0.62751(7) 0.27058(4) 0.02643(6) 0.02168(12) Uani d . 1
O O1W 0.74430(17) 0.27436(9) -0.14125(14) 0.0300(3) Uani d D 1
H H1W1 0.829(3) 0.3167(10) -0.133(3) 0.045 Uiso d D 1
H H1W2 0.768(3) 0.2301(10) -0.189(2) 0.045 Uiso d D 1
O O2W 0.33247(16) 0.25581(8) -0.10976(13) 0.0262(3) Uani d D 1
H H2W1 0.271(3) 0.3060(8) -0.111(3) 0.039 Uiso d D 1
H H2W2 0.272(3) 0.2137(9) -0.081(2) 0.039 Uiso d D 1
O O3W 0.6178(2) 0.40872(9) 0.00429(15) 0.0334(3) Uani d D 1
H H3W1 0.611(4) 0.4362(14) -0.0730(14) 0.050 Uiso d D 1
H H3W2 0.626(3) 0.4466(13) 0.0716(16) 0.050 Uiso d D 1
O O4W 0.5245(2) 0.28426(8) 0.20041(15) 0.0351(3) Uani d D 1
H H4W1 0.469(3) 0.2460(11) 0.241(2) 0.053 Uiso d D 1
H H4W2 0.544(3) 0.3341(9) 0.246(2) 0.053 Uiso d D 1
O O5W 0.91789(16) 0.26258(9) 0.17419(14) 0.0299(3) Uani d D 1
H H5W1 0.978(3) 0.3112(10) 0.209(2) 0.045 Uiso d D 1
H H5W2 0.989(3) 0.2306(11) 0.137(2) 0.045 Uiso d D 1
O O6W 0.63638(19) 0.13149(9) 0.03609(15) 0.0329(3) Uani d D 1
H H6W1 0.572(3) 0.0981(13) -0.0331(17) 0.049 Uiso d D 1
H H6W2 0.719(3) 0.0987(13) 0.0985(18) 0.049 Uiso d D 1
O O7W 0.9296(2) -0.10964(9) 0.08077(16) 0.0349(3) Uani d D 1
H H7W1 0.910(3) -0.0833(15) 0.0000(13) 0.052 Uiso d D 1
H H7W2 0.938(3) -0.0696(13) 0.1453(17) 0.052 Uiso d D 1
O O8W 0.87695(19) 0.65116(9) 0.97016(16) 0.0340(3) Uani d D 1
H H8W1 0.957(3) 0.6150(12) 1.029(2) 0.051 Uiso d D 1
H H8W2 0.788(2) 0.6196(13) 0.913(2) 0.051 Uiso d D 1
O O1 0.5798(2) 0.43973(9) 0.60504(16) 0.0450(4) Uani d D 1
H H11 0.583(4) 0.441(2) 0.5168(14) 0.067 Uiso d D 1
O O2 0.6099(2) 0.53552(10) 0.78204(15) 0.0392(3) Uani d . 1
O O3 0.5900(2) 0.44149(9) 0.35430(16) 0.0440(4) Uani d . 1
O O4 0.6247(2) 0.54339(9) 0.19409(15) 0.0348(3) Uani d . 1
O O5 0.8910(2) 0.01181(10) 0.84554(16) 0.0399(3) Uani d . 1
O O6 0.9207(2) -0.08061(9) 0.67328(15) 0.0378(3) Uani d . 1
O O7 0.9051(2) 0.03060(10) 0.25867(15) 0.0369(3) Uani d . 1
O O8 0.9324(2) -0.07536(9) 0.42596(16) 0.0400(3) Uani d D 1
H H12 0.926(4) -0.075(2) 0.5131(14) 0.060 Uiso d D 1
N N1 0.6349(2) 0.68659(10) 0.60970(17) 0.0267(3) Uani d . 1
N N2 0.6446(2) 0.68475(10) 0.38531(16) 0.0241(3) Uani d . 1
H H2 0.6525 0.7045 0.3041 0.029 Uiso calc R 1
N N3 0.8608(2) 0.16499(10) 0.66682(17) 0.0277(3) Uani d . 1
N N4 0.8720(2) 0.16819(10) 0.44308(16) 0.0268(3) Uani d . 1
H H4 0.8710 0.1895 0.3606 0.032 Uiso calc R 1
C C1 0.6486(2) 0.73604(13) 0.5006(2) 0.0284(4) Uani d . 1
H H1 0.6597 0.7994 0.5028 0.034 Uiso calc R 1
C C2 0.6206(2) 0.59752(11) 0.56157(19) 0.0218(3) Uani d . 1
C C3 0.6258(2) 0.59576(11) 0.42054(19) 0.0212(3) Uani d . 1
C C4 0.6029(3) 0.52187(12) 0.6573(2) 0.0280(4) Uani d . 1
C C5 0.6115(3) 0.52191(12) 0.3141(2) 0.0265(4) Uani d . 1
C C6 0.8556(3) 0.21710(12) 0.5558(2) 0.0302(4) Uani d . 1
H H6 0.8422 0.2803 0.5553 0.036 Uiso calc R 1
C C7 0.8832(2) 0.07754(11) 0.6232(2) 0.0225(3) Uani d . 1
C C8 0.8906(2) 0.07868(12) 0.48357(19) 0.0220(3) Uani d . 1
C C9 0.8986(3) -0.00084(13) 0.7236(2) 0.0273(4) Uani d . 1
C C10 0.9094(2) 0.00755(12) 0.3808(2) 0.0258(4) Uani d . 1

loop_
_atom_site_aniso_label
_atom_site_aniso_U_11
_atom_site_aniso_U_22
_atom_site_aniso_U_33
_atom_site_aniso_U_12
_atom_site_aniso_U_13
_atom_site_aniso_U_23
Mg1 0.0292(3) 0.0195(3) 0.0178(3) -0.0016(2) 0.0092(2) -0.0013(2)
O1W 0.0405(7) 0.0280(7) 0.0278(7) -0.0039(6) 0.0197(5) -0.0060(6)
O2W 0.0291(6) 0.0247(7) 0.0263(7) -0.0006(5) 0.0107(5) -0.0008(5)
O3W 0.0632(9) 0.0185(7) 0.0246(8) 0.0004(6) 0.0223(7) -0.0006(5)
O4W 0.0613(8) 0.0248(7) 0.0300(8) -0.0112(6) 0.0301(6) -0.0057(6)
O5W 0.0322(6) 0.0299(7) 0.0266(7) -0.0027(5) 0.0071(5) -0.0059(6)
O6W 0.0430(8) 0.0219(6) 0.0280(8) -0.0016(5) 0.0018(6) -0.0013(5)
O7W 0.0503(8) 0.0265(7) 0.0325(8) 0.0010(6) 0.0195(7) -0.0022(6)
O8W 0.0358(7) 0.0337(8) 0.0312(8) 0.0004(5) 0.0080(6) -0.0017(6)
O1 0.0789(11) 0.0267(7) 0.0332(9) -0.0107(7) 0.0226(8) -0.0006(6)
O2 0.0605(9) 0.0381(8) 0.0225(7) -0.0092(6) 0.0178(6) 0.0014(6)
O3 0.0771(10) 0.0236(7) 0.0325(9) -0.0076(6) 0.0184(7) -0.0077(6)
O4 0.0521(8) 0.0327(7) 0.0203(7) 0.0056(6) 0.0118(6) -0.0038(6)
O5 0.0574(9) 0.0381(8) 0.0271(8) -0.0063(6) 0.0171(6) 0.0021(6)
O6 0.0567(8) 0.0249(7) 0.0321(8) 0.0038(6) 0.0139(6) 0.0042(6)
O7 0.0536(8) 0.0364(7) 0.0225(8) 0.0076(6) 0.0141(6) -0.0024(6)
O8 0.0648(9) 0.0274(7) 0.0307(8) 0.0104(6) 0.0189(7) -0.0022(6)
N1 0.0357(8) 0.0225(8) 0.0246(9) 0.0000(6) 0.0131(6) -0.0036(6)
N2 0.0296(7) 0.0246(7) 0.0192(8) 0.0003(5) 0.0090(6) 0.0039(6)
N3 0.0355(8) 0.0229(7) 0.0277(9) -0.0004(6) 0.0141(7) -0.0050(6)
N4 0.0354(8) 0.0235(7) 0.0227(9) 0.0016(6) 0.0105(6) 0.0020(6)
C1 0.0367(9) 0.0190(8) 0.0319(11) 0.0003(7) 0.0139(8) -0.0011(7)
C2 0.0216(8) 0.0236(9) 0.0206(10) -0.0002(6) 0.0072(6) -0.0017(7)
C3 0.0220(8) 0.0205(8) 0.0214(9) 0.0006(6) 0.0072(6) 0.0011(6)
C4 0.0320(9) 0.0278(9) 0.0253(10) -0.0044(7) 0.0103(7) 0.0012(7)
C5 0.0287(9) 0.0279(10) 0.0210(10) 0.0018(7) 0.0044(7) -0.0047(7)
C6 0.0379(10) 0.0210(9) 0.0320(11) 0.0014(6) 0.0108(8) -0.0026(7)
C7 0.0217(8) 0.0233(8) 0.0236(9) 0.0000(6) 0.0084(7) -0.0020(7)
C8 0.0222(8) 0.0223(8) 0.0214(9) 0.0013(6) 0.0061(6) 0.0014(7)
C9 0.0310(9) 0.0280(9) 0.0225(10) -0.0030(7) 0.0076(7) 0.0027(7)
C10 0.0270(9) 0.0264(9) 0.0237(10) 0.0046(7) 0.0071(7) -0.0016(7)

loop_
_atom_type_symbol
_atom_type_description
_atom_type_scat_dispersion_real
_atom_type_scat_dispersion_imag
_atom_type_scat_source
C C 0.0033 0.0016 'International Tables Vol C Tables 4.2.6.8 and 6.1.1.4'
H H 0.0000 0.0000 'International Tables Vol C Tables 4.2.6.8 and 6.1.1.4'
N N 0.0061 0.0033 'International Tables Vol C Tables 4.2.6.8 and 6.1.1.4'
O O 0.0106 0.0060 'International Tables Vol C Tables 4.2.6.8 and 6.1.1.4'
Mg Mg 0.0486 0.0363 'International Tables Vol C Tables 4.2.6.8 and 6.1.1.4'

loop_
_geom_angle_atom_site_label_1
_geom_angle_atom_site_label_2
_geom_angle_atom_site_label_3
_geom_angle
_geom_angle_publ_flag
O3W Mg1 O6W 176.61(7) y
O3W Mg1 O1W 84.08(6) yes
O6W Mg1 O1W 92.86(6) yes
O3W Mg1 O4W 88.94(5) y
O6W Mg1 O4W 94.19(6) y
O1W Mg1 O4W 172.32(6) yes
O3W Mg1 O2W 92.26(6) y
O6W Mg1 O2W 86.43(5) y
O1W Mg1 O2W 93.32(6) yes
O4W Mg1 O2W 90.15(6) y
O3W Mg1 O5W 97.00(6) y
O6W Mg1 O5W 84.47(5) y
O1W Mg1 O5W 90.32(6) yes
O4W Mg1 O5W 87.35(6) y
O2W Mg1 O5W 170.36(6) y
Mg1 O1W H1W1 112.6(15) no
Mg1 O1W H1W2 127.9(14) no
H1W1 O1W H1W2 111.4(14) no
Mg1 O2W H2W1 108.9(15) no
Mg1 O2W H2W2 111.6(16) no
H2W1 O2W H2W2 109.2(13) no
Mg1 O3W H3W1 124.1(15) no
Mg1 O3W H3W2 125.2(15) no
H3W1 O3W H3W2 110.7(15) no
Mg1 O4W H4W1 130.9(14) no
Mg1 O4W H4W2 118.9(14) no
H4W1 O4W H4W2 110.1(14) no
Mg1 O5W H5W1 119.5(16) no
Mg1 O5W H5W2 108.4(15) no
H5W1 O5W H5W2 110.7(13) no
Mg1 O6W H6W1 122.6(14) no
Mg1 O6W H6W2 126.9(14) no
H6W1 O6W H6W2 109.3(15) no
H7W1 O7W H7W2 109.2(15) no
H8W1 O8W H8W2 108.4(15) no
C4 O1 H11 109(2) no
C10 O8 H12 107(2) no
C1 N1 C2 105.13(15) no
C1 N2 C3 107.59(15) no
C1 N2 H2 126.2 no
C3 N2 H2 126.2 no
C6 N3 C7 105.26(15) no
C6 N4 C8 107.43(16) no
C6 N4 H4 126.3 no
C8 N4 H4 126.3 no
N1 C1 N2 112.37(17) no
N1 C1 H1 123.8 no
N2 C1 H1 123.8 no
N1 C2 C3 109.51(14) no
N1 C2 C4 120.35(16) no
C3 C2 C4 130.15(15) no
N2 C3 C2 105.39(14) no
N2 C3 C5 120.82(16) no
C2 C3 C5 133.78(15) no
O2 C4 O1 120.44(17) no
O2 C4 C2 121.43(16) no
O1 C4 C2 118.12(17) no
O4 C5 O3 125.29(17) no
O4 C5 C3 117.82(16) no
O3 C5 C3 116.88(16) no
N3 C6 N4 112.04(16) no
N3 C6 H6 124.0 no
N4 C6 H6 124.0 no
N3 C7 C8 109.68(16) no
N3 C7 C9 120.45(16) no
C8 C7 C9 129.86(16) no
N4 C8 C7 105.59(15) no
N4 C8 C10 120.09(16) no
C7 C8 C10 134.31(16) no
O5 C9 O6 123.49(18) no
O5 C9 C7 120.47(17) no
O6 C9 C7 116.05(16) no
O7 C10 O8 123.71(17) no
O7 C10 C8 118.80(16) no
O8 C10 C8 117.47(17) no

loop_
_geom_bond_atom_site_label_1
_geom_bond_atom_site_label_2
_geom_bond_distance
_geom_bond_publ_flag
Mg1 O3W 2.0324(15) yes
Mg1 O6W 2.0382(15) yes
Mg1 O1W 2.0396(13) yes
Mg1 O4W 2.0453(14) yes
Mg1 O2W 2.1168(15) yes
Mg1 O5W 2.1241(15) yes
O1 C4 1.297(2) no
O2 C4 1.218(2) no
O3 C5 1.264(2) no
O4 C5 1.241(2) no
O5 C9 1.220(2) no
O6 C9 1.294(2) no
O7 C10 1.229(2) no
O8 C10 1.284(2) no
O1W H1W1 0.85(2) no
O1W H1W2 0.84(2) no
O2W H2W1 0.85(2) no
O2W H2W2 0.85(2) no
O3W H3W1 0.84(2) no
O3W H3W2 0.85(2) no
O4W H4W1 0.85(2) no
O4W H4W2 0.84(2) no
O5W H5W1 0.85(2) no
O5W H5W2 0.84(2) no
O6W H6W1 0.85(2) no
O6W H6W2 0.85(2) no
O7W H7W1 0.85(2) no
O7W H7W2 0.85(2) no
O8W H8W1 0.86(2) no
O8W H8W2 0.85(2) no
O1 H11 0.867(10) no
O8 H12 0.864(10) no
N1 C1 1.314(2) no
N1 C2 1.379(2) no
N2 C1 1.344(2) no
N2 C3 1.364(2) no
N2 H2 0.8600 no
N3 C6 1.315(2) no
N3 C7 1.373(2) no
N4 C6 1.345(2) no
N4 C8 1.363(2) no
N4 H4 0.8600 no
C1 H1 0.9300 no
C2 C3 1.386(3) no
C2 C4 1.477(3) no
C3 C5 1.481(2) no
C6 H6 0.9300 no
C7 C8 1.377(2) no
C7 C9 1.491(2) no
C8 C10 1.478(2) no

loop_
_geom_hbond_atom_site_label_D
_geom_hbond_atom_site_label_H
_geom_hbond_atom_site_label_A
_geom_hbond_site_symmetry_A
_geom_hbond_distance_DH
_geom_hbond_distance_HA
_geom_hbond_distance_DA
_geom_hbond_angle_DHA
_geom_hbond_publ_flag
N2 H2 O2W 2_655 0.86 2.07 2.929(2) 178.2 yes
N4 H4 O5W . 0.86 2.22 3.064(2) 168.3 yes
O7W H7W1 O5 1_554 0.85(2) 2.024(13) 2.849(2) 163(2) yes
O3W H3W1 O2 1_554 0.84(2) 2.025(13) 2.840(2) 162(2) yes
O4W H4W1 N1 2_646 0.85(2) 2.008(12) 2.825(2) 161(2) yes
O3W H3W2 O4 . 0.85(2) 1.854(11) 2.694(2) 170(2) yes
O1W H1W1 O7W 2_755 0.85(2) 1.949(11) 2.776(2) 165(2) yes
O8W H8W1 O5 2_757 0.86(2) 2.035(11) 2.881(2) 169.8(19) yes
O1W H1W2 N3 1_554 0.84(2) 1.967(13) 2.767(2) 158(2) yes
O6W H6W1 O4 2_645 0.846(17) 1.930(10) 2.758(2) 166(2) yes
O4W H4W2 O3 . 0.85(2) 1.866(10) 2.7098(19) 178(2) yes
O7W H7W2 O7 . 0.85(2) 1.892(11) 2.726(2) 167(2) yes
O5W H5W1 O6 2_756 0.84(2) 1.958(10) 2.785(2) 165(2) yes
O6W H6W2 O7 . 0.85(2) 1.981(10) 2.830(2) 174(2) yes
O2W H2W1 O7W 2_655 0.85(2) 1.966(12) 2.773(2) 157.8(18) yes
O8W H8W2 O2 . 0.85(2) 1.936(10) 2.775(2) 173(2) yes
O5W H5W2 O8W 2_746 0.84(2) 1.982(19) 2.820(2) 173(2) yes
O2W H2W2 O8W 2_646 0.85(2) 1.946(12) 2.754(2) 160(2) yes
O1 H11 O3 . 0.867(10) 1.599(10) 2.466(2) 179(3) yes
O8 H12 O6 . 0.864(10) 1.574(10) 2.437(2) 176(3) yes

loop_
_geom_torsion_atom_site_label_1
_geom_torsion_atom_site_label_2
_geom_torsion_atom_site_label_3
_geom_torsion_atom_site_label_4
_geom_torsion
_geom_torsion_publ_flag
C2 N1 C1 N2 -0.17(19) no
C3 N2 C1 N1 0.4(2) no
C1 N1 C2 C3 -0.14(19) no
C1 N1 C2 C4 179.94(15) no
C1 N2 C3 C2 -0.47(18) no
C1 N2 C3 C5 178.36(15) no
N1 C2 C3 N2 0.38(18) no
C4 C2 C3 N2 -179.71(16) no
N1 C2 C3 C5 -178.23(16) no
C4 C2 C3 C5 1.7(3) no
N1 C2 C4 O2 -3.5(3) no
C3 C2 C4 O2 176.62(18) no
N1 C2 C4 O1 176.59(15) no
C3 C2 C4 O1 -3.3(3) no
N2 C3 C5 O4 2.6(2) no
C2 C3 C5 O4 -178.94(18) no
N2 C3 C5 O3 -178.51(16) no
C2 C3 C5 O3 -0.1(3) no
C7 N3 C6 N4 0.4(2) no
C8 N4 C6 N3 -0.5(2) no
C6 N3 C7 C8 -0.20(19) no
C6 N3 C7 C9 178.92(15) no
C6 N4 C8 C7 0.34(18) no
C6 N4 C8 C10 179.35(15) no
N3 C7 C8 N4 -0.09(19) no
C9 C7 C8 N4 -179.10(16) no
N3 C7 C8 C10 -178.89(17) no
C9 C7 C8 C10 2.1(3) no
N3 C7 C9 O5 0.2(3) no
C8 C7 C9 O5 179.10(18) no
N3 C7 C9 O6 -179.56(15) no
C8 C7 C9 O6 -0.6(3) no
N4 C8 C10 O7 -1.0(2) no
C7 C8 C10 O7 177.63(18) no
N4 C8 C10 O8 178.00(15) no
C7 C8 C10 O8 -3.3(3) no
